data_2004639
loop_
_publ_author_name
'Barnes, H. A.'
'Barnes, J. C.'

_publ_section_title
;
 Hydrogen Bonding in 2-Methyl-1,2,3-propanetricarboxylic Acid, Ammonium
 Dihydrogen 1,2,3-Propanetricarboxylate Hemihydrate and Tetraammonium
 1,2,3,4-Butanetetracarboxylate Monohydrate
;
_journal_issue 3
_journal_name_full 'Acta Crystallographica Section C'
_journal_page_first 731
_journal_page_last 736
_journal_paper_doi 10.1107/S0108270195013527
_journal_volume 52
_journal_year 1996
_chemical_formula_iupac '4N1 H4 1+, C8 H6 O8 4-, H2 O1'
_chemical_formula_structural C~4~H~6~(COO^-^)~4~.(NH~4~^+^)~4~.H~2~O
_chemical_formula_sum 'C8 H24 N4 O9'
_chemical_formula_weight 320.31
_chemical_name_systematic
;
1,2,3,4-butanetetracarboxylic acid, tetra-ammonium salt, monohydrate
;
_space_group_IT_number 2
_symmetry_cell_setting triclinic
_symmetry_space_group_name_Hall '-P 1'
_symmetry_space_group_name_H-M 'P -1'
_audit_creation_method SHELXL
_cell_angle_alpha 94.454(8)
_cell_angle_beta 108.24(2)
_cell_angle_gamma 94.402(11)
_cell_formula_units_Z 2
_cell_length_a 7.8714(7)
_cell_length_b 8.602(2)
_cell_length_c 12.043(2)
_cell_measurement_reflns_used 250
_cell_measurement_temperature 150.0(10)
_cell_measurement_theta_max 25
_cell_measurement_theta_min 2
_cell_volume 767.7(2)
_computing_cell_refinement MADNES
_computing_data_collection 'MADNES (Pflugrath & Messerschmidt, 1991)'
_computing_data_reduction MADNES
_computing_molecular_graphics 'PLATON92 (Spek, 1992a) and PLUTON92 (Spek, 1992b)'
_computing_structure_refinement 'SHELXL93 (Sheldrick, 1993)'
_computing_structure_solution 'SHELXS86 (Sheldrick, 1990)'
_diffrn_ambient_temperature 150.0(10)
_diffrn_measurement_device 'Enraf-Nonius CAD-4 FAST'
_diffrn_measurement_method 'Measurement method: area detector'
_diffrn_radiation_monochromator graphite
_diffrn_radiation_source 'fine-focus sealed tube'
_diffrn_radiation_type MoK\a
_diffrn_radiation_wavelength 0.71069
_diffrn_reflns_av_R_equivalents 0.048
_diffrn_reflns_av_sigmaI/netI 0.2358
_diffrn_reflns_limit_h_max 10
_diffrn_reflns_limit_h_min -8
_diffrn_reflns_limit_k_max 6
_diffrn_reflns_limit_k_min -11
_diffrn_reflns_limit_l_max 16
_diffrn_reflns_limit_l_min -16
_diffrn_reflns_number 3874
_diffrn_reflns_theta_max 29.70
_diffrn_reflns_theta_min 2.75
_exptl_absorpt_coefficient_mu 0.124
_exptl_absorpt_correction_type none
_exptl_crystal_colour colourless
_exptl_crystal_density_diffrn 1.386
_exptl_crystal_density_method 'not measured'
_exptl_crystal_description block
_exptl_crystal_F_000 344
_exptl_crystal_size_max 0.61
_exptl_crystal_size_mid 0.47
_exptl_crystal_size_min 0.32
_refine_diff_density_max 0.27
_refine_diff_density_min -0.18
_refine_ls_extinction_method none
_refine_ls_goodness_of_fit_all 0.368
_refine_ls_goodness_of_fit_obs 0.350
_refine_ls_hydrogen_treatment refall
_refine_ls_matrix_type full
_refine_ls_number_parameters 281
_refine_ls_number_reflns 3431
_refine_ls_number_restraints 0
_refine_ls_restrained_S_all 0.369
_refine_ls_restrained_S_obs 0.350
_refine_ls_R_factor_all 0.0489
_refine_ls_R_factor_obs 0.035
_refine_ls_shift/esd_max 0.32
_refine_ls_shift/esd_mean 0.042
_refine_ls_structure_factor_coef Fsqd
_refine_ls_weighting_scheme
;
calc w = 1/[\s^2^(F~o~^2^) + (0.1000P)^2^]
where P = (F~o~^2^ + 2F~c~^2^)/3
;
_refine_ls_wR_factor_all 0.120
_refine_ls_wR_factor_obs 0.0906
_reflns_number_observed 2151
_reflns_number_total 3433
_reflns_observed_criterion >2sigma(I)
_cod_data_source_file li1138.cif
_cod_data_source_block bun
_cod_database_code 2004639

loop_
_symmetry_equiv_pos_as_xyz
'x, y, z'
'-x, -y, -z'

loop_
_atom_site_aniso_label
_atom_site_aniso_U_11
_atom_site_aniso_U_22
_atom_site_aniso_U_33
_atom_site_aniso_U_12
_atom_site_aniso_U_13
_atom_site_aniso_U_23
C2 0.0099(6) 0.0108(6) 0.0119(5) 0.0021(4) 0.0034(5) 0.0018(4)
C3 0.0100(6) 0.0167(6) 0.0156(5) 0.0027(5) 0.0057(5) 0.0033(5)
C4 0.0094(6) 0.0111(6) 0.0147(5) 0.0036(4) 0.0062(5) 0.0018(4)
C5 0.0134(6) 0.0132(6) 0.0172(5) 0.0019(5) 0.0055(5) 0.0015(5)
C6 0.0137(6) 0.0127(6) 0.0121(5) 0.0029(5) 0.0037(5) 0.0004(4)
C7 0.0128(6) 0.0144(6) 0.0172(5) 0.0010(5) 0.0064(5) 0.0016(5)
C8 0.0157(6) 0.0120(6) 0.0162(5) 0.0034(5) 0.0084(5) 0.0005(5)
O31 0.0236(6) 0.0194(5) 0.0208(4) 0.0114(4) 0.0016(4) -0.0001(4)
O32 0.0148(5) 0.0218(5) 0.0203(4) 0.0047(4) -0.0001(4) -0.0032(4)
O41 0.0173(5) 0.0134(4) 0.0151(4) -0.0002(4) 0.0047(4) -0.0007(3)
O42 0.0194(5) 0.0151(5) 0.0125(4) 0.0025(4) 0.0056(4) 0.0033(3)
O71 0.0256(6) 0.0280(6) 0.0179(4) 0.0147(4) 0.0090(4) 0.0069(4)
O72 0.0376(7) 0.0211(5) 0.0211(5) 0.0107(5) 0.0169(5) 0.0022(4)
O81 0.0272(6) 0.0177(5) 0.0211(4) -0.0009(4) 0.0085(4) 0.0056(4)
O82 0.0356(6) 0.0184(5) 0.0131(4) -0.0061(4) 0.0051(4) -0.0003(4)
N9 0.0215(7) 0.0153(6) 0.0171(5) 0.0036(5) 0.0089(5) 0.0029(4)
N10 0.0164(6) 0.0192(6) 0.0156(5) 0.0051(5) 0.0052(5) 0.0029(5)
N11 0.0175(6) 0.0195(6) 0.0142(5) 0.0047(5) 0.0040(5) -0.0008(5)
N12 0.0201(7) 0.0203(6) 0.0166(5) 0.0013(5) 0.0067(5) 0.0004(5)
O13 0.0240(6) 0.0196(5) 0.0193(4) 0.0070(4) 0.0046(4) 0.0024(4)

loop_
_atom_site_label
_atom_site_occupancy
_atom_site_fract_x
_atom_site_fract_y
_atom_site_fract_z
_atom_site_U_iso_or_equiv
_atom_site_thermal_displace_type
_atom_site_calc_flag
_atom_site_type_symbol
C1 1 .2224(2) .4371(2) -.01910(10) .0125(2) Uiso d C
C2 1 .0772(2) .46019(14) .03956(10) .0108(2) Uani d C
C3 1 .3824(2) .3654(2) .05933(11) .0136(3) Uani d C
C4 1 .0030(2) .30217(15) .06636(10) .0110(2) Uani d C
C5 1 -0.2234(2) .0470(2) .52916(11) .0144(3) Uani d C
C6 1 -.0544(2) .07116(15) .49100(10) .0129(3) Uani d C
C7 1 -0.3268(2) .1912(2) .51596(11) .0144(3) Uani d C
C8 1 .0647(2) .21956(15) .55963(11) .0138(3) Uani d C
O31 1 .41649(14) .23364(12) .02528(8) .0222(2) Uani d O
O32 1 .47097(14) .44581(12) .15509(8) .0205(2) Uani d O
O41 1 -.08862(13) .20461(11) -.01844(8) .0156(2) Uani d O
O42 1 .03655(13) .27840(11) .17272(7) .0154(2) Uani d O
O71 1 -0.37394(14) .24115(13) .41655(8) .0225(2) Uani d O
O72 1 -0.3593(2) .25521(13) .60307(8) .0244(3) Uani d O
O81 1 .09836(15) .32618(12) .50189(8) .0218(2) Uani d O
O82 1 .1191(2) .22860(12) .66982(8) .0236(3) Uani d O
N9 1 .1029(2) .05137(15) -0.14732(10) .0172(2) Uani d N
N10 1 .3258(2) .4097(2) .37652(10) .0168(2) Uani d N
N11 1 .1789(2) .5673(2) .70502(10) .0173(3) Uani d N
N12 1 .4278(2) .7782(2) .18792(11) .0189(3) Uani d N
O13 1 .39221(15) .92308(13) .79544(9) .0212(2) Uani d O
H11 1 .172(2) .375(2) -.0938(14) .015(4) Uiso d H
H12 1 .264(2) .538(2) -.0333(14) .020(4) Uiso d H
H21 1 .134(2) .5327(18) .1155(12) .004(3) Uiso d H
H51 1 -0.192(3) .024(2) .6119(16) .025(5) Uiso d H
H52 1 -0.304(3) -.044(2) .4821(15) .022(4) Uiso d H
H61 1 -.090(2) .0927(18) .4101(13) .009(4) Uiso d H
H91 1 .096(2) .091(2) -0.2164(15) .019(4) Uiso d H
H92 1 .023(3) .094(3) -0.1120(17) .035(5) Uiso d H
H93 1 .081(3) -.060(3) -0.1568(16) .030(5) Uiso d H
H94 1 .211(3) .080(3) -.0957(19) .037(6) Uiso d H
H101 1 .351(3) .516(3) .3842(16) .029(5) Uiso d H
H102 1 .258(3) .379(2) .3029(16) .021(4) Uiso d H
H103 1 .267(3) .382(3) .4259(17) .030(5) Uiso d H
H104 1 .423(3) .361(3) .3899(17) .030(5) Uiso d H
H111 1 .144(3) .459(3) .687(2) .050(7) Uiso d H
H112 1 .295(4) .584(3) .748(2) .046(6) Uiso d H
H113 1 .165(3) .601(3) .6414(19) .035(5) Uiso d H
H114 1 .105(3) .610(3) .7404(18) .038(6) Uiso d H
H121 1 .499(3) .862(3) .1915(17) .034(5) Uiso d H
H122 1 .323(3) .779(3) .1261(18) .034(5) Uiso d H
H123 1 .403(3) .780(3) .2564(18) .032(5) Uiso d H
H124 1 .465(3) .685(3) .1741(19) .041(6) Uiso d H
H131 1 .446(4) .865(3) .849(2) .054(7) Uiso d H
H132 1 .396(3) .875(3) .7305(19) .036(6) Uiso d H

loop_
_atom_type_symbol
_atom_type_description
_atom_type_scat_dispersion_real
_atom_type_scat_dispersion_imag
_atom_type_scat_source
C C 0.0033 0.0016 'International Tables Vol C Tables 4.2.6.8 and 6.1.1.4'
H H 0.0000 0.0000 'International Tables Vol C Tables 4.2.6.8 and 6.1.1.4'
N N 0.0061 0.0033 'International Tables Vol C Tables 4.2.6.8 and 6.1.1.4'
O O 0.0106 0.0060 'International Tables Vol C Tables 4.2.6.8 and 6.1.1.4'

loop_
_geom_angle_atom_site_label_1
_geom_angle_atom_site_label_2
_geom_angle_atom_site_label_3
_geom_angle_site_symmetry_1
_geom_angle_site_symmetry_3
_geom_angle
_geom_angle_publ_flag
C3 C1 C2 . . 112.30(9) yes
C1 C2 C4 . . 110.57(10) yes
C1 C2 C2 . 2_565 110.72(12) yes
C4 C2 C2 . 2_565 109.69(13) yes
O31 C3 O32 . . 125.04(12) yes
O31 C3 C1 . . 118.74(11) yes
O32 C3 C1 . . 116.22(12) yes
O41 C4 O42 . . 123.76(12) yes
O41 C4 C2 . . 118.42(10) yes
O42 C4 C2 . . 117.81(11) yes
C7 C5 C6 . . 111.67(11) yes
C8 C6 C6 . 2_556 109.92(13) yes
C8 C6 C5 . . 110.01(10) yes
C6 C6 C5 2_556 . 111.83(13) yes
O72 C7 O71 . . 122.99(13) yes
O72 C7 C5 . . 119.58(12) yes
O71 C7 C5 . . 117.43(11) yes
O81 C8 O82 . . 123.89(13) yes
O81 C8 C6 . . 117.80(11) yes
O82 C8 C6 . . 118.29(11) yes

loop_
_geom_bond_atom_site_label_1
_geom_bond_atom_site_label_2
_geom_bond_site_symmetry_2
_geom_bond_distance
_geom_bond_publ_flag
C1 C3 . 1.524(2) yes
C1 C2 . 1.537(2) yes
C2 C4 . 1.535(2) yes
C2 C2 2_565 1.535(2) yes
C3 O31 . 1.252(2) yes
C3 O32 . 1.262(2) yes
C4 O41 . 1.257(2) yes
C4 O42 . 1.2607(14) yes
C5 C7 . 1.527(2) yes
C5 C6 . 1.542(2) yes
C6 C8 . 1.536(2) yes
C6 C6 2_556 1.538(3) yes
C7 O72 . 1.253(2) yes
C7 O71 . 1.258(2) yes
C8 O81 . 1.254(2) yes
C8 O82 . 1.254(2) yes

loop_
_geom_torsion_atom_site_label_1
_geom_torsion_atom_site_label_2
_geom_torsion_atom_site_label_3
_geom_torsion_atom_site_label_4
_geom_torsion_site_symmetry_4
_geom_torsion
_geom_torsion_publ_flag
O31 C3 C1 C2 . 117.12(13) yes
O32 C3 C1 C2 . -62.92(15) ?
C3 C1 C2 C2 2_565 177.27(12) yes
C3 C1 C2 C4 . -60.95(13) yes
C1 C2 C4 O41 . -68.07(14) yes
C1 C2 C4 O42 . 112.48(12) ?
O71 C7 C5 C6 . 55.0(2) yes
O72 C7 C5 C6 . -124.24(13) ?
C7 C5 C6 C6 2_556 177.63(12) yes
C7 C5 C6 C8 . 55.19(14) yes
C5 C6 C8 O81 . -121.02(13) yes
C5 C6 C8 O82 . 57.4(2) ?
